data_1575831
loop_
_publ_author_name
'Seyfried, Maximilian D.'
'Gemen, Julius'
'Wyszynski, Leonard'
'Giard, Carl L.'
'Daniliuc, Constantin G.'
'Sch&#xf6;nhoff, Monika'
'Doltsinis, Nikos L.'
'Glorius, Frank'
'Ravoo, Bart Jan'

_publ_section_title
;
 Azobisheteroarene photoswitches based on isoxazoles and pyrazoles:
 tunable photostationary states, thermal relaxation and sensitization
 under confinement.
;
_journal_issue 41
_journal_name_full 'Chemical science'
_journal_page_first 19448
_journal_page_last 19455
_journal_paper_doi 10.1039/d5sc04412j
_journal_volume 16
_journal_year 2025
_chemical_formula_moiety 'C10 H12 N4 O2'
_chemical_formula_sum 'C10 H12 N4 O2'
_chemical_formula_weight 220.24
_space_group_crystal_system monoclinic
_space_group_IT_number 14
_space_group_name_Hall '-P 2yn'
_space_group_name_H-M_alt 'P 1 21/n 1'
_atom_sites_solution_hydrogens geom
_atom_sites_solution_primary 'Intrinsic Phasing'
_audit_creation_method
;
FinalCif 2024.9-0 by Daniel Kratzert, Freiburg 2024, 
https://dkratzert.de/finalcif.html
;
_audit_update_record
;
2025-06-11 deposited with the CCDC.	2025-09-09 downloaded from the CCDC.
;
_cell_angle_alpha 90
_cell_angle_beta 101.967(2)
_cell_angle_gamma 90
_cell_formula_units_Z 2
_cell_length_a 4.1319(2)
_cell_length_b 15.3888(7)
_cell_length_c 8.5819(4)
_cell_measurement_reflns_used 9656
_cell_measurement_temperature 100(2)
_cell_measurement_theta_max 68.3688
_cell_measurement_theta_min 5.7503
_cell_measurement_wavelength 1.54178
_cell_volume 533.82(4)
_computing_cell_refinement 'SAINT V8.41 (Bruker AXS LLC)'
_computing_data_collection 'Bruker Instrument Service v8.5.5.6'
_computing_data_reduction 'SAINT V8.41 (Bruker AXS LLC)'
_computing_molecular_graphics 'shelXle (C.B. Huebschle, rev 1503)'
_computing_structure_refinement 'SHELXL-2019/2 (Sheldrick, 2019)'
_computing_structure_solution 'SHELXT 2018/2 (Sheldrick, 2018)'
_diffrn_ambient_environment N2
_diffrn_ambient_temperature 100(2)
_diffrn_detector CPAD
_diffrn_detector_area_resol_mean 7.391
_diffrn_detector_type 'Bruker PHOTON III'
_diffrn_measured_fraction_theta_full 1.000
_diffrn_measured_fraction_theta_max 0.993
_diffrn_measurement_details
;<Phi   scan: start=   0.0; len= 180.0; end= 180.0 at [Counterclockwise Eulerian 
angles: dx= 42.20 mm theta=  27.500 deg omega= 360.000 deg chi=  54.740 deg] 
measure for 3.0 seconds; frame angle 1.00 degrees, wavelength=1.54184>
<Phi   scan: start= 180.0; len= 180.0; end= 360.0 at [Counterclockwise Eulerian 
angles: dx= 42.20 mm theta=  27.500 deg omega= 360.000 deg chi=  54.740 deg] 
measure for 3.0 seconds; frame angle 1.00 degrees, wavelength=1.54184>
<Omega scan: start= 354.1; len= 112.5; end= 466.6 at [Counterclockwise Eulerian 
angles: dx= 42.00 mm theta=  54.313 deg phi= 256.000 deg chi=  57.500 deg] 
measure for 40.0 seconds; frame angle 1.50 degrees, wavelength=1.54184>
<Phi   scan: start=   0.0; len= 360.0; end= 360.0 at [Counterclockwise Eulerian 
angles: dx= 42.00 mm theta=  54.312 deg omega= 113.272 deg chi= -38.000 deg] 
measure for 40.0 seconds; frame angle 1.50 degrees, wavelength=1.54184>
<Phi   scan: start=  44.0; len= 183.0; end= 227.0 at [Counterclockwise Eulerian 
angles: dx= 42.00 mm theta=  54.312 deg omega=   3.914 deg chi=  38.000 deg] 
measure for 40.0 seconds; frame angle 1.50 degrees, wavelength=1.54184>
<Phi   scan: start= 360.0; len=   1.5; end= 361.5 at [Counterclockwise Eulerian 
angles: dx= 42.00 mm theta= -24.312 deg omega=  60.605 deg chi= -46.500 deg] 
measure for 15.3 seconds; frame angle 1.50 degrees, wavelength=1.54184>
<Omega scan: start=  95.4; len=  79.5; end= 174.9 at [Counterclockwise Eulerian 
angles: dx= 42.00 mm theta=  46.812 deg phi=  90.000 deg chi= -46.500 deg] 
measure for 30.2 seconds; frame angle 1.50 degrees, wavelength=1.54184>
<Omega scan: start= 314.4; len= 103.5; end= 417.9 at [Counterclockwise Eulerian 
angles: dx= 42.00 mm theta= -23.464 deg phi=  40.000 deg chi= -57.500 deg] 
measure for 15.0 seconds; frame angle 1.50 degrees, wavelength=1.54184>
<Omega scan: start= 354.1; len= 112.5; end= 466.6 at [Counterclockwise Eulerian 
angles: dx= 42.00 mm theta=  54.312 deg phi= 160.000 deg chi=  57.500 deg] 
measure for 40.0 seconds; frame angle 1.50 degrees, wavelength=1.54184>
<Phi   scan: start= 360.0; len=   1.5; end= 361.5 at [Counterclockwise Eulerian 
angles: dx= 42.00 mm theta=  46.812 deg omega=  95.354 deg chi= -46.500 deg] 
measure for 30.2 seconds; frame angle 1.50 degrees, wavelength=1.54184>
<Omega scan: start= 354.1; len= 112.5; end= 466.6 at [Counterclockwise Eulerian 
angles: dx= 42.00 mm theta=  54.312 deg phi=  64.000 deg chi=  57.500 deg] 
measure for 40.0 seconds; frame angle 1.50 degrees, wavelength=1.54184>
<Omega scan: start= 354.1; len= 112.5; end= 466.6 at [Counterclockwise Eulerian 
angles: dx= 42.00 mm theta=  54.312 deg phi= 320.000 deg chi=  57.500 deg] 
measure for 40.0 seconds; frame angle 1.50 degrees, wavelength=1.54184>
<Phi   scan: start=   3.6; len= 160.5; end= 164.1 at [Counterclockwise Eulerian 
angles: dx= 42.00 mm theta= -23.464 deg omega= 308.424 deg chi=  38.000 deg] 
measure for 15.0 seconds; frame angle 1.50 degrees, wavelength=1.54184>
<Omega scan: start=  95.4; len=  79.5; end= 174.9 at [Counterclockwise Eulerian 
angles: dx= 42.00 mm theta=  46.812 deg phi=   0.000 deg chi= -46.500 deg] 
measure for 30.2 seconds; frame angle 1.50 degrees, wavelength=1.54184>
<Phi   scan: start= 360.0; len=   1.5; end= 361.5 at [Counterclockwise Eulerian 
angles: dx= 42.00 mm theta=  39.312 deg omega=  80.354 deg chi= -46.500 deg] 
measure for 23.1 seconds; frame angle 1.50 degrees, wavelength=1.54184>
<Omega scan: start= 314.4; len= 103.5; end= 417.9 at [Counterclockwise Eulerian 
angles: dx= 42.00 mm theta= -23.464 deg phi=   0.000 deg chi= -57.500 deg] 
measure for 15.0 seconds; frame angle 1.50 degrees, wavelength=1.54184>
<Omega scan: start= 354.1; len= 112.5; end= 466.6 at [Counterclockwise Eulerian 
angles: dx= 42.00 mm theta=  54.312 deg phi= 128.000 deg chi=  57.500 deg] 
measure for 40.0 seconds; frame angle 1.50 degrees, wavelength=1.54184>
<Omega scan: start= 354.1; len= 112.5; end= 466.6 at [Counterclockwise Eulerian 
angles: dx= 42.00 mm theta=  54.312 deg phi=  32.000 deg chi=  57.500 deg] 
measure for 40.0 seconds; frame angle 1.50 degrees, wavelength=1.54184>
<Omega scan: start=  95.4; len=  79.5; end= 174.9 at [Counterclockwise Eulerian 
angles: dx= 42.00 mm theta=  46.812 deg phi= 270.000 deg chi= -46.500 deg] 
measure for 30.2 seconds; frame angle 1.50 degrees, wavelength=1.54184>
<Phi   scan: start= 360.0; len=   1.5; end= 361.5 at [Counterclockwise Eulerian 
angles: dx= 42.00 mm theta=  54.312 deg omega= 110.354 deg chi= -46.500 deg] 
measure for 40.0 seconds; frame angle 1.50 degrees, wavelength=1.54184>
<Phi   scan: start=   3.6; len= 160.5; end= 164.1 at [Counterclockwise Eulerian 
angles: dx= 42.00 mm theta= -23.464 deg omega= 308.424 deg chi=  38.000 deg] 
measure for 15.0 seconds; frame angle 1.50 degrees, wavelength=1.54184>
<Omega scan: start= 354.1; len= 112.5; end= 466.6 at [Counterclockwise Eulerian 
angles: dx= 42.00 mm theta=  54.312 deg phi=  96.000 deg chi=  57.500 deg] 
measure for 40.0 seconds; frame angle 1.50 degrees, wavelength=1.54184>
<Phi   scan: start= 360.0; len=   1.5; end= 361.5 at [Counterclockwise Eulerian 
angles: dx= 42.00 mm theta= -31.812 deg omega=  45.605 deg chi= -46.500 deg] 
measure for 18.3 seconds; frame angle 1.50 degrees, wavelength=1.54184>
<Omega scan: start=  80.4; len=  94.5; end= 174.9 at [Counterclockwise Eulerian 
angles: dx= 42.00 mm theta=  39.312 deg phi=   0.000 deg chi= -46.500 deg] 
measure for 23.1 seconds; frame angle 1.50 degrees, wavelength=1.54184>
<Omega scan: start= 354.1; len= 112.5; end= 466.6 at [Counterclockwise Eulerian 
angles: dx= 42.00 mm theta=  54.312 deg phi= 360.000 deg chi=  57.500 deg] 
measure for 40.0 seconds; frame angle 1.50 degrees, wavelength=1.54184>
;
_diffrn_measurement_device 'KAPPA diffractometer'
_diffrn_measurement_device_type 'Bruker D8 VENTURE'
_diffrn_measurement_method '\w and \f scans'
_diffrn_measurement_specimen_support loop
_diffrn_radiation_monochromator 'multilayer mirror'
_diffrn_radiation_probe x-ray
_diffrn_radiation_type 'Cu K\a'
_diffrn_radiation_wavelength 1.54178
_diffrn_reflns_av_R_equivalents 0.0443
_diffrn_reflns_av_unetI/netI 0.0220
_diffrn_reflns_Laue_measured_fraction_full 1.000
_diffrn_reflns_Laue_measured_fraction_max 0.993
_diffrn_reflns_limit_h_max 4
_diffrn_reflns_limit_h_min -4
_diffrn_reflns_limit_k_max 18
_diffrn_reflns_limit_k_min -18
_diffrn_reflns_limit_l_max 10
_diffrn_reflns_limit_l_min -10
_diffrn_reflns_number 14141
_diffrn_reflns_point_group_measured_fraction_full 1.000
_diffrn_reflns_point_group_measured_fraction_max 0.993
_diffrn_reflns_reduction_process narrow-frame
_diffrn_reflns_theta_full 67.679
_diffrn_reflns_theta_max 68.505
_diffrn_reflns_theta_min 5.75
_diffrn_source 'microfocus sealed tube'
_diffrn_source_current 1.0
_diffrn_source_target Cu
_diffrn_source_type 'INCOATEC I\mS Diamant II'
_diffrn_source_voltage 50
_exptl_absorpt_coefficient_mu 0.827
_exptl_absorpt_correction_T_max 0.965
_exptl_absorpt_correction_T_min 0.901
_exptl_absorpt_correction_type multi-scan
_exptl_absorpt_process_details
;Krause, L., Herbst-Irmer, R., Sheldrick, G. M., Stalke, D. (2015).
"Comparison of silver and molybdenum microfocus X-ray sources for single-crystal
 structure determination"
J. Appl. Cryst. 48, 3-10.
doi:10.1107/S1600576714022985
;
_exptl_crystal_colour yellow
_exptl_crystal_density_diffrn 1.37
_exptl_crystal_description needle
_exptl_crystal_F_000 232
_exptl_crystal_recrystallization_method 'cyclohexane / DCM'
_exptl_crystal_size_max 0.129
_exptl_crystal_size_mid 0.054
_exptl_crystal_size_min 0.043
_refine_diff_density_max 0.206
_refine_diff_density_min -0.191
_refine_diff_density_rms 0.038
_refine_ls_extinction_method none
_refine_ls_goodness_of_fit_ref 1.095
_refine_ls_hydrogen_treatment constr
_refine_ls_matrix_type full
_refine_ls_number_parameters 75
_refine_ls_number_reflns 973
_refine_ls_number_restraints 0
_refine_ls_restrained_S_all 1.095
_refine_ls_R_factor_all 0.0342
_refine_ls_R_factor_gt 0.0317
_refine_ls_shift/su_max 0.000
_refine_ls_shift/su_mean 0.000
_refine_ls_structure_factor_coef Fsqd
_refine_ls_weighting_details 'w=1/[\s^2^(Fo^2^)+(0.0442P)^2^+0.1787P] where P=(Fo^2^+2Fc^2^)/3'
_refine_ls_weighting_scheme calc
_refine_ls_wR_factor_gt 0.0865
_refine_ls_wR_factor_ref 0.0887
_reflns_Friedel_coverage 0.000
_reflns_number_gt 889
_reflns_number_total 973
_reflns_threshold_expression 'I > 2\s(I)'
_cod_data_source_file d5sc04412j2.cif
_cod_data_source_block rav10738_E-4iz-4iz
_cod_depositor_comments
;
The following automatic conversions were performed:

data item '_exptl_absorpt_correction_type' value 'Multi-Scan' was
changed to 'multi-scan' in accordance with the
/home/data/users/saulius/crontab/automatic-downloads/rss-feeds/RSC/lib/dictionaries/cif_core.dic
dictionary named 'cif_core.dic' version 2.4.2 last updated on
2011-04-26.

Automatic conversion script
Id: cif_fix_values 8170 2020-07-09 18:12:32Z antanas 

 Adding full bibliography for 1575831--1575832.cif.
;
_cod_original_sg_symbol_H-M 'P 21/n'
_cod_database_code 1575831
_shelx_shelxl_version_number 2019/3
_shelx_space_group_comment
;
The symmetry employed for this shelxl refinement is uniquely defined
by the following loop, which should always be used as a source of
symmetry information in preference to the above space-group names.
They are only intended as comments.
;
_exptl_bruker_absorpt_correction_t_ratio 0.874
_shelx_estimated_absorpt_t_min 0.901
_shelx_estimated_absorpt_t_max 0.965
_bruker_diffrn_measurement_temperature_device 'Oxford Cryostream 1000'
_diffrn_measurement_bruker_total_exposure_time 81553.09999999999
_diffrn_reflns_bruker_av_norm_i 22086.176
_diffrn_reflns_bruker_number_gt 12764
_computing_bruker_data_scaling 'SADABS-2016/2 - Bruker AXS area detector scaling and absorption correction'
_geom_details
; All esds (except the esd in the dihedral angle between two l.s. planes)
 are estimated using the full covariance matrix.  The cell esds are taken
 into account individually in the estimation of esds in distances, angles
 and torsion angles; correlations between esds in cell parameters are only
 used when they are defined by crystal symmetry.  An approximate (isotropic)
 treatment of cell esds is used for estimating esds involving l.s. planes.
;

loop_
_space_group_symop_operation_xyz
'x, y, z'
'-x+1/2, y+1/2, -z+1/2'
'-x, -y, -z'
'x-1/2, -y-1/2, z-1/2'

loop_
_atom_site_label
_atom_site_type_symbol
_atom_site_fract_x
_atom_site_fract_y
_atom_site_fract_z
_atom_site_U_iso_or_equiv
_atom_site_adp_type
_atom_site_occupancy
_atom_site_site_symmetry_order
_atom_site_calc_flag
_atom_site_refinement_flags_posn
_atom_site_refinement_flags_adp
_atom_site_refinement_flags_occupancy
_atom_site_disorder_assembly
_atom_site_disorder_group
N1 N 0.4581(2) 0.46043(7) 0.48931(12) 0.0215(3) Uani 1 1 d . . . . .
N2 N 0.0772(3) 0.40465(7) 0.82079(12) 0.0257(3) Uani 1 1 d . . . . .
O1 O 0.0606(2) 0.32677(6) 0.72837(10) 0.0289(3) Uani 1 1 d . . . . .
C1 C 0.3056(3) 0.42662(8) 0.60730(14) 0.0216(3) Uani 1 1 d . . . . .
C2 C 0.2004(3) 0.34234(8) 0.60339(14) 0.0243(3) Uani 1 1 d . . . . .
C3 C 0.2239(3) 0.46286(8) 0.74783(15) 0.0233(3) Uani 1 1 d . . . . .
C4 C 0.2804(3) 0.55158(8) 0.81678(15) 0.0277(3) Uani 1 1 d . . . . .
H4A H 0.191905 0.555039 0.914069 0.041 Uiso 1 1 calc R U . . .
H4B H 0.168337 0.594314 0.739406 0.041 Uiso 1 1 calc R U . . .
H4C H 0.518309 0.563850 0.842303 0.041 Uiso 1 1 calc R U . . .
C5 C 0.2225(4) 0.26969(9) 0.49338(17) 0.0318(3) Uani 1 1 d . . . . .
H5A H 0.386734 0.227517 0.546317 0.048 Uiso 1 1 calc R U . . .
H5B H 0.289089 0.292108 0.397847 0.048 Uiso 1 1 calc R U . . .
H5C H 0.006277 0.241291 0.463031 0.048 Uiso 1 1 calc R U . . .

loop_
_atom_site_aniso_label
_atom_site_aniso_U_11
_atom_site_aniso_U_22
_atom_site_aniso_U_33
_atom_site_aniso_U_23
_atom_site_aniso_U_13
_atom_site_aniso_U_12
N1 0.0216(5) 0.0237(5) 0.0203(5) 0.0019(4) 0.0066(4) 0.0015(4)
N2 0.0293(6) 0.0275(6) 0.0223(5) -0.0002(4) 0.0098(4) -0.0004(4)
O1 0.0347(5) 0.0271(5) 0.0272(5) 0.0024(4) 0.0120(4) -0.0019(4)
C1 0.0211(6) 0.0242(6) 0.0203(6) 0.0022(5) 0.0062(5) 0.0023(5)
C2 0.0236(6) 0.0266(7) 0.0237(6) 0.0026(5) 0.0074(5) 0.0019(5)
C3 0.0213(6) 0.0278(7) 0.0211(6) 0.0020(5) 0.0048(5) 0.0023(5)
C4 0.0335(7) 0.0281(7) 0.0233(6) -0.0023(5) 0.0104(5) 0.0000(5)
C5 0.0388(8) 0.0247(7) 0.0343(7) -0.0026(5) 0.0134(6) -0.0019(5)

loop_
_atom_type_symbol
_atom_type_description
_atom_type_scat_dispersion_real
_atom_type_scat_dispersion_imag
_atom_type_scat_source
C C 0.0181 0.0091 'International Tables Vol C Tables 4.2.6.8 and 6.1.1.4'
H H 0.0000 0.0000 'International Tables Vol C Tables 4.2.6.8 and 6.1.1.4'
N N 0.0311 0.0180 'International Tables Vol C Tables 4.2.6.8 and 6.1.1.4'
O O 0.0492 0.0322 'International Tables Vol C Tables 4.2.6.8 and 6.1.1.4'

loop_
_exptl_crystal_face_index_h
_exptl_crystal_face_index_k
_exptl_crystal_face_index_l
_exptl_crystal_face_perp_dist
-4 1 3 0.062
0 -4 1 0.015
0 4 -1 0.021
0 -1 -1 0.007
0 3 4 0.026
4 -1 -3 0.053

loop_
_geom_angle_atom_site_label_1
_geom_angle_atom_site_label_2
_geom_angle_atom_site_label_3
_geom_angle
_geom_angle_site_symmetry_1
_geom_angle_site_symmetry_3
_geom_angle_publ_flag
N1 N1 C1 113.74(12) 3_666 . ?
C3 N2 O1 106.34(9) . . ?
C2 O1 N2 108.34(9) . . ?
C2 C1 N1 121.61(11) . . ?
C2 C1 C3 105.13(11) . . ?
N1 C1 C3 133.26(12) . . ?
O1 C2 C1 109.73(11) . . ?
O1 C2 C5 118.01(11) . . ?
C1 C2 C5 132.23(12) . . ?
N2 C3 C1 110.45(11) . . ?
N2 C3 C4 119.16(11) . . ?
C1 C3 C4 130.39(11) . . ?
C3 C4 H4A 109.5 . . ?
C3 C4 H4B 109.5 . . ?
H4A C4 H4B 109.5 . . ?
C3 C4 H4C 109.5 . . ?
H4A C4 H4C 109.5 . . ?
H4B C4 H4C 109.5 . . ?
C2 C5 H5A 109.5 . . ?
C2 C5 H5B 109.5 . . ?
H5A C5 H5B 109.5 . . ?
C2 C5 H5C 109.5 . . ?
H5A C5 H5C 109.5 . . ?
H5B C5 H5C 109.5 . . ?

loop_
_geom_bond_atom_site_label_1
_geom_bond_atom_site_label_2
_geom_bond_distance
_geom_bond_site_symmetry_2
_geom_bond_publ_flag
N1 N1 1.269(2) 3_666 ?
N1 C1 1.3991(15) . ?
N2 C3 1.3112(17) . ?
N2 O1 1.4308(14) . ?
O1 C2 1.3410(15) . ?
C1 C2 1.3661(18) . ?
C1 C3 1.4312(17) . ?
C2 C5 1.4783(18) . ?
C3 C4 1.4871(18) . ?
C4 H4A 0.9800 . ?
C4 H4B 0.9800 . ?
C4 H4C 0.9800 . ?
C5 H5A 0.9800 . ?
C5 H5B 0.9800 . ?
C5 H5C 0.9800 . ?

loop_
_geom_torsion_atom_site_label_1
_geom_torsion_atom_site_label_2
_geom_torsion_atom_site_label_3
_geom_torsion_atom_site_label_4
_geom_torsion
_geom_torsion_site_symmetry_1
_geom_torsion_site_symmetry_2
_geom_torsion_site_symmetry_3
_geom_torsion_site_symmetry_4
_geom_torsion_publ_flag
C3 N2 O1 C2 0.12(12) . . . . ?
N1 N1 C1 C2 -179.79(12) 3_666 . . . ?
N1 N1 C1 C3 0.0(2) 3_666 . . . ?
N2 O1 C2 C1 -0.60(13) . . . . ?
N2 O1 C2 C5 177.85(10) . . . . ?
N1 C1 C2 O1 -179.33(10) . . . . ?
C3 C1 C2 O1 0.81(14) . . . . ?
N1 C1 C2 C5 2.5(2) . . . . ?
C3 C1 C2 C5 -177.34(13) . . . . ?
O1 N2 C3 C1 0.39(13) . . . . ?
O1 N2 C3 C4 -179.53(10) . . . . ?
C2 C1 C3 N2 -0.74(14) . . . . ?
N1 C1 C3 N2 179.42(12) . . . . ?
C2 C1 C3 C4 179.16(12) . . . . ?
N1 C1 C3 C4 -0.7(2) . . . . ?

loop_
_bruker_diffrn_runs_axis
_bruker_diffrn_runs_distance
_bruker_diffrn_runs_theta
_bruker_diffrn_runs_omega
_bruker_diffrn_runs_phi
_bruker_diffrn_runs_chi
_bruker_diffrn_runs_width
_bruker_diffrn_runs_images
_bruker_diffrn_runs_time
_bruker_diffrn_runs_wavelength
_bruker_diffrn_runs_voltage
_bruker_diffrn_runs_current
_bruker_diffrn_runs_temperature
Phi 42.2 27.5 0.0 0.0 54.74 1.0 180 3.0 1.54184 50.0 1.0 100.14999999999998
Phi 42.2 27.5 0.0 180.0 54.74 1.0 180 3.0 1.54184 50.0 1.0 100.14999999999998
Omega 42.0 54.3125 -5.874 -104.0 57.5 1.5 75 40.0 1.54184 50.0 1.0 100.14999999999998
Phi 42.0 54.3125 113.27249143656935 0.0 -38.0 1.5 240 40.0 1.54184 50.0 1.0 100.14999999999998
Phi 42.0 54.3125 3.914408563430653 44.0 38.0 1.5 122 40.0 1.54184 50.0 1.0 100.14999999999998
Phi 42.0 -24.3125 60.60488168836829 0.0 -46.5 1.5 240 15.3 1.54184 50.0 1.0 100.14999999999998
Omega 42.0 46.8125 95.354 90.0 -46.5 1.5 53 30.2 1.54184 50.0 1.0 100.14999999999998
Omega 42.0 -23.464 -45.567 40.0 -57.5 1.5 69 15.0 1.54184 50.0 1.0 100.14999999999998
Omega 42.0 54.3125 -5.874 160.0 57.5 1.5 75 40.0 1.54184 50.0 1.0 100.14999999999998
Phi 42.0 46.8125 95.35428168836827 0.0 -46.5 1.5 240 30.2 1.54184 50.0 1.0 100.14999999999998
Omega 42.0 54.3125 -5.874 64.0 57.5 1.5 75 40.0 1.54184 50.0 1.0 100.14999999999998
Omega 42.0 54.3125 -5.874 -40.0 57.5 1.5 75 40.0 1.54184 50.0 1.0 100.14999999999998
Phi 42.0 -23.464 -51.57619143656933 3.577 38.0 1.5 107 15.0 1.54184 50.0 1.0 100.14999999999998
Omega 42.0 46.8125 95.354 0.0 -46.5 1.5 53 30.2 1.54184 50.0 1.0 100.14999999999998
Phi 42.0 39.3125 80.35428168836827 0.0 -46.5 1.5 240 23.1 1.54184 50.0 1.0 100.14999999999998
Omega 42.0 -23.464 -45.567 0.0 -57.5 1.5 69 15.0 1.54184 50.0 1.0 100.14999999999998
Omega 42.0 54.3125 -5.874 128.0 57.5 1.5 75 40.0 1.54184 50.0 1.0 100.14999999999998
Omega 42.0 54.3125 -5.874 32.0 57.5 1.5 75 40.0 1.54184 50.0 1.0 100.14999999999998
Omega 42.0 46.8125 95.354 270.0 -46.5 1.5 53 30.2 1.54184 50.0 1.0 100.14999999999998
Phi 42.0 54.3125 110.35428168836827 0.0 -46.5 1.5 240 40.0 1.54184 50.0 1.0 100.14999999999998
Phi 42.0 -23.464 -51.57619143656933 3.577 38.0 1.5 107 15.0 1.54184 50.0 1.0 100.14999999999998
Omega 42.0 54.3125 -5.874 96.0 57.5 1.5 75 40.0 1.54184 50.0 1.0 100.14999999999998
Phi 42.0 -31.8125 45.6048816883683 0.0 -46.5 1.5 240 18.3 1.54184 50.0 1.0 100.14999999999998
Omega 42.0 39.3125 80.354 0.0 -46.5 1.5 63 23.1 1.54184 50.0 1.0 100.14999999999998
Omega 42.0 54.3125 -5.874 0.0 57.5 1.5 75 40.0 1.54184 50.0 1.0 100.14999999999998
